data_7135596
loop_
_publ_author_name
'Kubisz, M.'
'Fernandez, I.'
'Hadlington, T. J.'

_publ_section_title
;
 Catalyst-free insertion of carbon monoxide into terminal
 Mg-C(sp<sup>3</sup>) bonds.
;
_journal_issue 29
_journal_name_full 'Chemical communications (Cambridge, England)'
_journal_page_first 7519
_journal_page_last 7523
_journal_paper_doi 10.1039/d6cc00736h
_journal_volume 62
_journal_year 2026
_chemical_formula_moiety 'C64 H116 Mg2 N2 P2 Si2'
_chemical_formula_sum 'C64 H116 Mg2 N2 P2 Si2'
_chemical_formula_weight 1080.32
_space_group_crystal_system triclinic
_space_group_IT_number 2
_space_group_name_Hall '-P 1'
_space_group_name_H-M_alt 'P -1'
_atom_sites_solution_hydrogens mixed
_audit_creation_method SHELXL-2018/3
_audit_update_record
;
2026-02-03 deposited with the CCDC.	2026-03-09 downloaded from the CCDC.
;
_cell_angle_alpha 65.30(3)
_cell_angle_beta 74.30(3)
_cell_angle_gamma 71.30(3)
_cell_formula_units_Z 1
_cell_length_a 10.350(2)
_cell_length_b 13.040(3)
_cell_length_c 14.350(3)
_cell_measurement_reflns_used 2000
_cell_measurement_temperature 150(2)
_cell_measurement_theta_max 32.50
_cell_measurement_theta_min 1.92
_cell_volume 1645.5(8)
_computing_structure_refinement 'SHELXL-2018/3 (Sheldrick, 2018)'
_computing_structure_solution 'SHELXT 2018/2 (Sheldrick, 2018)'
_diffrn_ambient_temperature 150(2)
_diffrn_detector Pilatus300K
_diffrn_detector_area_resol_mean 5.81
_diffrn_measured_fraction_theta_full 0.999
_diffrn_measured_fraction_theta_max 0.999
_diffrn_measurement_device_type 'STOE StadiVari'
_diffrn_measurement_method '\w scans'
_diffrn_radiation_collimation '0.6 mm diameter'
_diffrn_radiation_monochromator 'Graded multilayer mirror'
_diffrn_radiation_type 'Mo K\a'
_diffrn_radiation_wavelength 0.71073
_diffrn_reflns_av_R_equivalents 0.0192
_diffrn_reflns_av_unetI/netI 0.0273
_diffrn_reflns_Laue_measured_fraction_full 0.999
_diffrn_reflns_Laue_measured_fraction_max 0.999
_diffrn_reflns_number 6463
_diffrn_reflns_point_group_measured_fraction_full 0.999
_diffrn_reflns_point_group_measured_fraction_max 0.999
_diffrn_reflns_theta_full 25.242
_diffrn_reflns_theta_max 26.000
_diffrn_reflns_theta_min 2.281
_diffrn_source 'Genix 3D HF Mo'
_diffrn_source_current 1.000
_diffrn_source_power 0.050
_diffrn_source_voltage 50
_exptl_absorpt_coefficient_mu 0.159
_exptl_absorpt_correction_T_max 1.000
_exptl_absorpt_correction_T_min 0.952
_exptl_absorpt_correction_type multi-scan
_exptl_absorpt_process_details 'STOE X-AREA 1.76'
_exptl_crystal_colour colourless
_exptl_crystal_density_diffrn 1.090
_exptl_crystal_description block
_exptl_crystal_F_000 596
_exptl_crystal_size_max 0.31
_exptl_crystal_size_mid 0.30
_exptl_crystal_size_min 0.25
_refine_diff_density_max 0.352
_refine_diff_density_min -0.195
_refine_diff_density_rms 0.045
_refine_ls_extinction_method none
_refine_ls_goodness_of_fit_ref 1.056
_refine_ls_hydrogen_treatment mixed
_refine_ls_matrix_type full
_refine_ls_number_parameters 342
_refine_ls_number_reflns 6463
_refine_ls_number_restraints 0
_refine_ls_restrained_S_all 1.056
_refine_ls_R_factor_all 0.0404
_refine_ls_R_factor_gt 0.0337
_refine_ls_shift/su_max 0.001
_refine_ls_shift/su_mean 0.000
_refine_ls_structure_factor_coef Fsqd
_refine_ls_weighting_details 'w=1/[\s^2^(Fo^2^)+(0.0583P)^2^+0.2022P] where P=(Fo^2^+2Fc^2^)/3'
_refine_ls_weighting_scheme calc
_refine_ls_wR_factor_gt 0.0925
_refine_ls_wR_factor_ref 0.0963
_reflns_Friedel_coverage 0.000
_reflns_number_gt 5507
_reflns_number_total 6463
_reflns_threshold_expression 'I > 2\s(I)'
_cod_data_source_file d6cc00736h2.cif
_cod_data_source_block 2
_cod_depositor_comments 'Adding full bibliography for 7135594--7135603.cif.'
_cod_database_code 7135596
_shelx_shelxl_version_number 2018/3
_shelx_space_group_comment
;
The symmetry employed for this shelxl refinement is uniquely defined
by the following loop, which should always be used as a source of
symmetry information in preference to the above space-group names.
They are only intended as comments.
;

loop_
_space_group_symop_operation_xyz
'x, y, z'
'-x, -y, -z'

loop_
_atom_site_label
_atom_site_type_symbol
_atom_site_fract_x
_atom_site_fract_y
_atom_site_fract_z
_atom_site_U_iso_or_equiv
_atom_site_adp_type
_atom_site_occupancy
_atom_site_site_symmetry_order
_atom_site_calc_flag
_atom_site_refinement_flags_posn
_atom_site_refinement_flags_adp
_atom_site_refinement_flags_occupancy
_atom_site_disorder_assembly
_atom_site_disorder_group
P1 P 0.42411(3) 0.21158(3) 0.66388(3) 0.01703(9) Uani 1 1 d . . . . .
Si1 Si 0.39245(4) 0.29983(3) 0.84461(3) 0.01716(10) Uani 1 1 d . . . . .
Mg1 Mg 0.43920(4) 0.43124(4) 0.59530(3) 0.01773(11) Uani 1 1 d . . . . .
N1 N 0.35503(11) 0.42680(9) 0.74089(8) 0.0161(2) Uani 1 1 d . . . . .
C1 C 0.27002(13) 0.53459(11) 0.74834(9) 0.0171(3) Uani 1 1 d . . . . .
C32 C 0.33326(14) 0.56838(13) 0.46318(11) 0.0216(3) Uani 1 1 d . . . . .
C19 C 0.47177(14) 0.17903(11) 0.78895(10) 0.0201(3) Uani 1 1 d . . . . .
H19A H 0.573626 0.162661 0.780668 0.024 Uiso 1 1 calc R U . . .
H19B H 0.443187 0.107564 0.839791 0.024 Uiso 1 1 calc R U . . .
C2 C 0.32637(14) 0.61474(11) 0.75918(10) 0.0208(3) Uani 1 1 d . . . . .
C26 C 0.24919(13) 0.18346(11) 0.70032(10) 0.0200(3) Uani 1 1 d . . . . .
H26 H 0.194693 0.228339 0.746041 0.024 Uiso 1 1 calc R U . . .
C6 C 0.12717(14) 0.56896(11) 0.73956(10) 0.0205(3) Uani 1 1 d . . . . .
C20 C 0.54504(14) 0.09932(11) 0.61258(10) 0.0195(3) Uani 1 1 d . . . . .
H20 H 0.497983 0.090581 0.564875 0.023 Uiso 1 1 calc R U . . .
C16 C 0.53079(15) 0.28580(12) 0.91753(11) 0.0252(3) Uani 1 1 d . . . . .
H16 H 0.501850 0.354515 0.939214 0.030 Uiso 1 1 calc R U . . .
C25 C 0.58937(15) -0.02160(12) 0.69445(11) 0.0258(3) Uani 1 1 d . . . . .
H25A H 0.632822 -0.014994 0.744633 0.031 Uiso 1 1 calc R U . . .
H25B H 0.506703 -0.052535 0.733147 0.031 Uiso 1 1 calc R U . . .
C10 C 0.05181(14) 0.49147(12) 0.72969(12) 0.0255(3) Uani 1 1 d . . . . .
H10 H 0.119838 0.416793 0.730425 0.031 Uiso 1 1 calc R U . . .
C13 C 0.23064(15) 0.27145(13) 0.94233(11) 0.0271(3) Uani 1 1 d . . . . .
H13 H 0.155377 0.300070 0.899753 0.033 Uiso 1 1 calc R U . . .
C5 C 0.04886(15) 0.67651(12) 0.74368(12) 0.0265(3) Uani 1 1 d . . . . .
H5 H -0.046160 0.698543 0.737485 0.032 Uiso 1 1 calc R U . . .
C3 C 0.24298(16) 0.72052(12) 0.76385(12) 0.0275(3) Uani 1 1 d . . . . .
H3 H 0.282271 0.772068 0.772331 0.033 Uiso 1 1 calc R U . . .
C4 C 0.10413(16) 0.75231(12) 0.75642(12) 0.0293(3) Uani 1 1 d . . . . .
H4 H 0.048032 0.824635 0.759996 0.035 Uiso 1 1 calc R U . . .
C31 C 0.23908(15) 0.05681(12) 0.76391(12) 0.0267(3) Uani 1 1 d . . . . .
H31A H 0.286678 0.008673 0.720826 0.032 Uiso 1 1 calc R U . . .
H31B H 0.285959 0.025934 0.825170 0.032 Uiso 1 1 calc R U . . .
C21 C 0.67429(15) 0.14440(12) 0.54727(11) 0.0254(3) Uani 1 1 d . . . . .
H21A H 0.645720 0.219630 0.491208 0.031 Uiso 1 1 calc R U . . .
H21B H 0.720044 0.157988 0.591965 0.031 Uiso 1 1 calc R U . . .
C7 C 0.47896(15) 0.58825(12) 0.76386(11) 0.0245(3) Uani 1 1 d . . . . .
H7 H 0.518405 0.503909 0.775421 0.029 Uiso 1 1 calc R U . . .
C24 C 0.69163(15) -0.10638(12) 0.64480(13) 0.0291(3) Uani 1 1 d . . . . .
H24A H 0.720188 -0.182452 0.699949 0.035 Uiso 1 1 calc R U . . .
H24B H 0.645702 -0.118241 0.599123 0.035 Uiso 1 1 calc R U . . .
C30 C 0.08795(17) 0.04876(14) 0.80004(13) 0.0344(4) Uani 1 1 d . . . . .
H30A H 0.084085 -0.033482 0.839528 0.041 Uiso 1 1 calc R U . . .
H30B H 0.041932 0.092675 0.846876 0.041 Uiso 1 1 calc R U . . .
C27 C 0.17366(15) 0.23276(13) 0.60638(12) 0.0281(3) Uani 1 1 d . . . . .
H27A H 0.175898 0.315466 0.567859 0.034 Uiso 1 1 calc R U . . .
H27B H 0.221699 0.189890 0.558921 0.034 Uiso 1 1 calc R U . . .
C22 C 0.77725(16) 0.05889(13) 0.49918(12) 0.0324(3) Uani 1 1 d . . . . .
H22A H 0.735329 0.052181 0.448224 0.039 Uiso 1 1 calc R U . . .
H22B H 0.860761 0.088988 0.461653 0.039 Uiso 1 1 calc R U . . .
C23 C 0.81853(15) -0.06077(13) 0.58167(13) 0.0308(3) Uani 1 1 d . . . . .
H23A H 0.880580 -0.115251 0.547823 0.037 Uiso 1 1 calc R U . . .
H23B H 0.869469 -0.055826 0.628361 0.037 Uiso 1 1 calc R U . . .
C17 C 0.5437(2) 0.17632(14) 1.01701(13) 0.0385(4) Uani 1 1 d . . . . .
H17A H 0.560473 0.107484 0.999713 0.058 Uiso 1 1 calc R U . . .
H17B H 0.457986 0.182065 1.066638 0.058 Uiso 1 1 calc R U . . .
H17C H 0.620982 0.169728 1.047974 0.058 Uiso 1 1 calc R U . . .
C28 C 0.02330(16) 0.22236(14) 0.64122(14) 0.0358(4) Uani 1 1 d . . . . .
H28A H -0.027319 0.273142 0.681468 0.043 Uiso 1 1 calc R U . . .
H28B H -0.020899 0.249743 0.579147 0.043 Uiso 1 1 calc R U . . .
C29 C 0.01205(16) 0.09757(14) 0.70792(14) 0.0344(4) Uani 1 1 d . . . . .
H29A H -0.086508 0.095890 0.733249 0.041 Uiso 1 1 calc R U . . .
H29B H 0.051748 0.048426 0.665121 0.041 Uiso 1 1 calc R U . . .
C8 C 0.55465(16) 0.65746(15) 0.66018(13) 0.0350(4) Uani 1 1 d . . . . .
H8A H 0.541523 0.638908 0.604371 0.053 Uiso 1 1 calc R U . . .
H8B H 0.653452 0.637026 0.663564 0.053 Uiso 1 1 calc R U . . .
H8C H 0.517439 0.740781 0.646227 0.053 Uiso 1 1 calc R U . . .
C14 C 0.18889(19) 0.34845(15) 1.00791(13) 0.0399(4) Uani 1 1 d . . . . .
H14A H 0.095598 0.345277 1.046824 0.060 Uiso 1 1 calc R U . . .
H14B H 0.190373 0.428829 0.962042 0.060 Uiso 1 1 calc R U . . .
H14C H 0.254131 0.320230 1.056582 0.060 Uiso 1 1 calc R U . . .
C18 C 0.67501(16) 0.28676(14) 0.85143(14) 0.0353(4) Uani 1 1 d . . . . .
H18A H 0.736683 0.291935 0.889633 0.053 Uiso 1 1 calc R U . . .
H18B H 0.668279 0.353872 0.786089 0.053 Uiso 1 1 calc R U . . .
H18C H 0.712006 0.215087 0.836438 0.053 Uiso 1 1 calc R U . . .
C12 C -0.06541(16) 0.46310(15) 0.82211(14) 0.0374(4) Uani 1 1 d . . . . .
H12A H -0.029040 0.433009 0.887325 0.056 Uiso 1 1 calc R U . . .
H12B H -0.102995 0.404452 0.819491 0.056 Uiso 1 1 calc R U . . .
H12C H -0.138724 0.533793 0.818298 0.056 Uiso 1 1 calc R U . . .
C11 C -0.00883(16) 0.54547(15) 0.62882(13) 0.0351(4) Uani 1 1 d . . . . .
H11A H -0.074192 0.619927 0.625554 0.053 Uiso 1 1 calc R U . . .
H11B H -0.056961 0.492873 0.626994 0.053 Uiso 1 1 calc R U . . .
H11C H 0.065810 0.558202 0.569310 0.053 Uiso 1 1 calc R U . . .
C15 C 0.22518(19) 0.14496(14) 1.01216(13) 0.0395(4) Uani 1 1 d . . . . .
H15A H 0.295953 0.111708 1.057183 0.059 Uiso 1 1 calc R U . . .
H15B H 0.242328 0.099215 0.968653 0.059 Uiso 1 1 calc R U . . .
H15C H 0.133785 0.143529 1.055029 0.059 Uiso 1 1 calc R U . . .
C9 C 0.50551(19) 0.60983(17) 0.85310(14) 0.0420(4) Uani 1 1 d . . . . .
H9A H 0.483774 0.693641 0.837514 0.063 Uiso 1 1 calc R U . . .
H9B H 0.602850 0.576218 0.861564 0.063 Uiso 1 1 calc R U . . .
H9C H 0.446937 0.573461 0.917440 0.063 Uiso 1 1 calc R U . . .
H32A H 0.277(2) 0.6097(18) 0.5031(17) 0.050 Uiso 1 1 d . . . . .
H32C H 0.297(2) 0.5193(19) 0.4635(16) 0.050 Uiso 1 1 d . . . . .
H32B H 0.333(2) 0.6195(19) 0.4057(18) 0.050 Uiso 1 1 d . . . . .

loop_
_atom_site_aniso_label
_atom_site_aniso_U_11
_atom_site_aniso_U_22
_atom_site_aniso_U_33
_atom_site_aniso_U_23
_atom_site_aniso_U_13
_atom_site_aniso_U_12
P1 0.01936(17) 0.01422(17) 0.01694(17) -0.00536(13) -0.00298(12) -0.00359(12)
Si1 0.02086(18) 0.01571(18) 0.01415(18) -0.00436(14) -0.00286(13) -0.00477(14)
Mg1 0.0198(2) 0.0166(2) 0.0150(2) -0.00464(17) 0.00004(17) -0.00587(17)
N1 0.0171(5) 0.0151(5) 0.0149(5) -0.0050(4) -0.0012(4) -0.0038(4)
C1 0.0204(6) 0.0160(6) 0.0121(6) -0.0035(5) -0.0011(5) -0.0042(5)
C32 0.0194(6) 0.0215(7) 0.0192(7) -0.0034(6) 0.0007(5) -0.0072(5)
C19 0.0238(7) 0.0167(6) 0.0198(6) -0.0060(5) -0.0064(5) -0.0031(5)
C2 0.0245(7) 0.0192(6) 0.0177(6) -0.0049(5) -0.0029(5) -0.0067(5)
C26 0.0204(6) 0.0187(6) 0.0216(7) -0.0083(5) -0.0022(5) -0.0051(5)
C6 0.0200(6) 0.0195(6) 0.0189(6) -0.0049(5) -0.0010(5) -0.0051(5)
C20 0.0218(6) 0.0171(6) 0.0199(6) -0.0083(5) -0.0029(5) -0.0032(5)
C16 0.0347(8) 0.0203(7) 0.0225(7) -0.0052(6) -0.0129(6) -0.0056(6)
C25 0.0264(7) 0.0178(7) 0.0258(7) -0.0047(6) -0.0005(6) -0.0031(5)
C10 0.0189(7) 0.0241(7) 0.0346(8) -0.0121(6) -0.0043(6) -0.0044(5)
C13 0.0300(8) 0.0273(7) 0.0186(7) -0.0054(6) 0.0028(6) -0.0094(6)
C5 0.0200(7) 0.0243(7) 0.0293(8) -0.0089(6) -0.0003(6) -0.0016(5)
C3 0.0344(8) 0.0204(7) 0.0306(8) -0.0108(6) -0.0044(6) -0.0089(6)
C4 0.0306(8) 0.0189(7) 0.0336(8) -0.0111(6) -0.0006(6) -0.0011(6)
C31 0.0285(7) 0.0214(7) 0.0291(8) -0.0054(6) -0.0053(6) -0.0090(6)
C21 0.0251(7) 0.0214(7) 0.0250(7) -0.0062(6) -0.0001(6) -0.0056(6)
C7 0.0261(7) 0.0219(7) 0.0292(8) -0.0088(6) -0.0091(6) -0.0074(6)
C24 0.0287(8) 0.0186(7) 0.0372(8) -0.0107(6) -0.0043(6) -0.0018(6)
C30 0.0333(8) 0.0331(8) 0.0379(9) -0.0099(7) 0.0005(7) -0.0182(7)
C27 0.0258(7) 0.0283(8) 0.0298(8) -0.0067(6) -0.0099(6) -0.0068(6)
C22 0.0292(8) 0.0292(8) 0.0315(8) -0.0119(7) 0.0038(6) -0.0035(6)
C23 0.0247(7) 0.0270(8) 0.0381(9) -0.0151(7) -0.0026(6) -0.0001(6)
C17 0.0558(11) 0.0287(8) 0.0302(8) -0.0006(7) -0.0241(8) -0.0081(7)
C28 0.0248(8) 0.0357(9) 0.0477(10) -0.0134(8) -0.0123(7) -0.0049(6)
C29 0.0239(7) 0.0376(9) 0.0484(10) -0.0205(8) -0.0021(7) -0.0124(6)
C8 0.0272(8) 0.0384(9) 0.0397(9) -0.0123(7) -0.0023(7) -0.0131(7)
C14 0.0478(10) 0.0384(9) 0.0266(8) -0.0148(7) 0.0105(7) -0.0109(8)
C18 0.0286(8) 0.0337(8) 0.0455(10) -0.0099(7) -0.0173(7) -0.0062(6)
C12 0.0258(8) 0.0379(9) 0.0473(10) -0.0135(8) 0.0009(7) -0.0141(7)
C11 0.0241(7) 0.0431(9) 0.0419(9) -0.0184(8) -0.0094(7) -0.0052(7)
C15 0.0465(10) 0.0345(9) 0.0312(9) -0.0047(7) 0.0056(7) -0.0209(8)
C9 0.0422(10) 0.0546(11) 0.0408(10) -0.0225(9) -0.0162(8) -0.0114(8)

loop_
_atom_type_symbol
_atom_type_description
_atom_type_scat_dispersion_real
_atom_type_scat_dispersion_imag
_atom_type_scat_source
C C 0.0033 0.0016 'International Tables Vol C Tables 4.2.6.8 and 6.1.1.4'
H H 0.0000 0.0000 'International Tables Vol C Tables 4.2.6.8 and 6.1.1.4'
N N 0.0061 0.0033 'International Tables Vol C Tables 4.2.6.8 and 6.1.1.4'
Mg Mg 0.0486 0.0363 'International Tables Vol C Tables 4.2.6.8 and 6.1.1.4'
Si Si 0.0817 0.0704 'International Tables Vol C Tables 4.2.6.8 and 6.1.1.4'
P P 0.1023 0.0942 'International Tables Vol C Tables 4.2.6.8 and 6.1.1.4'

loop_
_geom_angle_atom_site_label_1
_geom_angle_atom_site_label_2
_geom_angle_atom_site_label_3
_geom_angle
_geom_angle_site_symmetry_1
_geom_angle_site_symmetry_3
_geom_angle_publ_flag
C19 P1 C26 103.41(7) . . ?
C19 P1 C20 106.01(7) . . ?
C26 P1 C20 108.21(6) . . ?
C19 P1 Mg1 92.43(5) . . ?
C26 P1 Mg1 117.17(5) . . ?
C20 P1 Mg1 125.02(5) . . ?
N1 Si1 C13 110.98(7) . . ?
N1 Si1 C19 106.37(6) . . ?
C13 Si1 C19 110.81(7) . . ?
N1 Si1 C16 116.79(6) . . ?
C13 Si1 C16 108.20(7) . . ?
C19 Si1 C16 103.39(7) . . ?
N1 Si1 Mg1 32.91(4) . . ?
C13 Si1 Mg1 131.67(6) . . ?
C19 Si1 Mg1 74.56(5) . . ?
C16 Si1 Mg1 117.26(5) . . ?
N1 Mg1 C32 118.42(6) . . ?
N1 Mg1 C32 119.98(6) . 2_666 ?
C32 Mg1 C32 103.87(6) . 2_666 ?
N1 Mg1 P1 86.62(5) . . ?
C32 Mg1 P1 121.46(5) . . ?
C32 Mg1 P1 106.35(5) 2_666 . ?
N1 Mg1 Mg1 142.31(4) . 2_666 ?
C32 Mg1 Mg1 52.49(4) . 2_666 ?
C32 Mg1 Mg1 51.38(5) 2_666 2_666 ?
P1 Mg1 Mg1 130.55(4) . 2_666 ?
N1 Mg1 Si1 27.53(3) . . ?
C32 Mg1 Si1 142.83(5) . . ?
C32 Mg1 Si1 109.42(5) 2_666 . ?
P1 Mg1 Si1 63.94(3) . . ?
Mg1 Mg1 Si1 155.92(3) 2_666 . ?
C1 N1 Si1 125.08(9) . . ?
C1 N1 Mg1 115.33(8) . . ?
Si1 N1 Mg1 119.56(6) . . ?
C6 C1 C2 117.34(12) . . ?
C6 C1 N1 121.28(12) . . ?
C2 C1 N1 121.29(11) . . ?
Mg1 C32 Mg1 76.13(6) . 2_666 ?
P1 C19 Si1 114.78(7) . . ?
C3 C2 C1 120.64(13) . . ?
C3 C2 C7 118.23(13) . . ?
C1 C2 C7 121.13(12) . . ?
C27 C26 C31 109.67(12) . . ?
C27 C26 P1 112.47(10) . . ?
C31 C26 P1 116.65(10) . . ?
C5 C6 C1 119.54(13) . . ?
C5 C6 C10 117.13(12) . . ?
C1 C6 C10 123.29(12) . . ?
C25 C20 C21 109.47(11) . . ?
C25 C20 P1 115.72(10) . . ?
C21 C20 P1 108.66(9) . . ?
C18 C16 C17 108.19(13) . . ?
C18 C16 Si1 113.94(10) . . ?
C17 C16 Si1 112.78(11) . . ?
C24 C25 C20 111.66(12) . . ?
C6 C10 C11 112.89(12) . . ?
C6 C10 C12 111.07(13) . . ?
C11 C10 C12 108.66(13) . . ?
C14 C13 C15 110.68(13) . . ?
C14 C13 Si1 110.77(11) . . ?
C15 C13 Si1 118.72(11) . . ?
C4 C5 C6 122.51(13) . . ?
C4 C3 C2 121.45(14) . . ?
C5 C4 C3 118.49(13) . . ?
C30 C31 C26 110.94(12) . . ?
C22 C21 C20 112.08(12) . . ?
C2 C7 C9 113.09(13) . . ?
C2 C7 C8 110.51(12) . . ?
C9 C7 C8 110.44(13) . . ?
C23 C24 C25 111.23(12) . . ?
C29 C30 C31 110.87(13) . . ?
C28 C27 C26 110.91(13) . . ?
C23 C22 C21 111.46(13) . . ?
C24 C23 C22 110.60(13) . . ?
C29 C28 C27 112.18(13) . . ?
C30 C29 C28 110.99(13) . . ?

loop_
_geom_bond_atom_site_label_1
_geom_bond_atom_site_label_2
_geom_bond_distance
_geom_bond_site_symmetry_2
_geom_bond_publ_flag
P1 C19 1.8311(14) . ?
P1 C26 1.8543(14) . ?
P1 C20 1.8651(15) . ?
P1 Mg1 2.6543(9) . ?
Si1 N1 1.7169(13) . ?
Si1 C13 1.8976(16) . ?
Si1 C19 1.9132(15) . ?
Si1 C16 1.9135(15) . ?
Si1 Mg1 3.2313(12) . ?
Mg1 N1 2.0183(13) . ?
Mg1 C32 2.2425(18) . ?
Mg1 C32 2.2770(16) 2_666 ?
Mg1 Mg1 2.7866(14) 2_666 ?
N1 C1 1.4293(16) . ?
C1 C6 1.4253(19) . ?
C1 C2 1.4256(19) . ?
C2 C3 1.391(2) . ?
C2 C7 1.5187(19) . ?
C26 C27 1.538(2) . ?
C26 C31 1.5398(19) . ?
C6 C5 1.393(2) . ?
C6 C10 1.528(2) . ?
C20 C25 1.5352(19) . ?
C20 C21 1.5424(19) . ?
C16 C18 1.537(2) . ?
C16 C17 1.540(2) . ?
C25 C24 1.533(2) . ?
C10 C11 1.530(2) . ?
C10 C12 1.541(2) . ?
C13 C14 1.540(2) . ?
C13 C15 1.541(2) . ?
C5 C4 1.381(2) . ?
C3 C4 1.383(2) . ?
C31 C30 1.532(2) . ?
C21 C22 1.529(2) . ?
C7 C9 1.528(2) . ?
C7 C8 1.530(2) . ?
C24 C23 1.519(2) . ?
C30 C29 1.519(2) . ?
C27 C28 1.532(2) . ?
C22 C23 1.524(2) . ?
C28 C29 1.529(2) . ?
